data_4084706
loop_
_publ_author_name
'Timpa, Samuel D.'
'Pell, Christopher J.'
'Zhou, Jia'
'Ozerov, Oleg V.'

_publ_section_title
;
 Fate of Aryl/Amido Complexes of Rhodium(III) Supported by a POCOP Pincer
 Ligand: C--N Reductive Elimination, \b-Hydrogen Elimination, and
 Relevance to Catalysis
;
_journal_issue 19
_journal_name_full Organometallics
_journal_page_first 5254
_journal_paper_doi 10.1021/om500577w
_journal_volume 33
_journal_year 2014
_chemical_formula_moiety 'C30 H41 F N O2 P2 Rh'
_chemical_formula_sum 'C30 H41 F N O2 P2 Rh'
_chemical_formula_weight 631.49
_chemical_name_common (POCOP)Rh(C6H4F)(NHPh)
_chemical_name_systematic
; 
 ? 
;
_space_group_IT_number 61
_symmetry_cell_setting orthorhombic
_symmetry_space_group_name_Hall '-P 2ac 2ab'
_symmetry_space_group_name_H-M 'P b c a'
_atom_sites_solution_hydrogens geom
_atom_sites_solution_primary direct
_atom_sites_solution_secondary difmap
_audit_creation_method SHELXL-97
_cell_angle_alpha 90.00
_cell_angle_beta 90.00
_cell_angle_gamma 90.00
_cell_formula_units_Z 8
_cell_length_a 14.6106(15)
_cell_length_b 16.3290(16)
_cell_length_c 25.127(3)
_cell_measurement_reflns_used 9940
_cell_measurement_temperature 110(2)
_cell_measurement_theta_max 27.48
_cell_measurement_theta_min 2.48
_cell_volume 5994.7(11)
_computing_cell_refinement 'Bruker SAINT'
_computing_data_collection 'Bruker APEX2'
_computing_data_reduction 'Bruker SAINT'
_computing_molecular_graphics 'Bruker SHELXTL'
_computing_publication_material 'Bruker SHELXTL'
_computing_structure_refinement 'SHELXL-97 (Sheldrick, 2008)'
_computing_structure_solution 'SHELXS-97 (Sheldrick, 2008)'
_diffrn_ambient_temperature 110(2)
_diffrn_measured_fraction_theta_full 0.999
_diffrn_measured_fraction_theta_max 0.999
_diffrn_measurement_device_type 'Bruker APEX-II CCD'
_diffrn_measurement_method '\f and \w scans'
_diffrn_radiation_monochromator graphite
_diffrn_radiation_source 'fine-focus sealed tube'
_diffrn_radiation_type MoK\a
_diffrn_radiation_wavelength 0.71073
_diffrn_reflns_av_R_equivalents 0.0477
_diffrn_reflns_av_sigmaI/netI 0.0246
_diffrn_reflns_limit_h_max 19
_diffrn_reflns_limit_h_min -19
_diffrn_reflns_limit_k_max 21
_diffrn_reflns_limit_k_min -21
_diffrn_reflns_limit_l_max 32
_diffrn_reflns_limit_l_min -32
_diffrn_reflns_number 64445
_diffrn_reflns_theta_full 27.61
_diffrn_reflns_theta_max 27.61
_diffrn_reflns_theta_min 2.04
_exptl_absorpt_coefficient_mu 0.710
_exptl_absorpt_correction_T_max 0.7456
_exptl_absorpt_correction_T_min 0.6768
_exptl_absorpt_correction_type multi-scan
_exptl_absorpt_process_details SADABS
_exptl_crystal_colour purple
_exptl_crystal_density_diffrn 1.399
_exptl_crystal_density_method 'not measured'
_exptl_crystal_description block
_exptl_crystal_F_000 2624
_exptl_crystal_size_max 0.12
_exptl_crystal_size_mid 0.06
_exptl_crystal_size_min 0.05
_refine_diff_density_max 0.466
_refine_diff_density_min -0.521
_refine_diff_density_rms 0.070
_refine_ls_extinction_method none
_refine_ls_goodness_of_fit_ref 1.031
_refine_ls_hydrogen_treatment mixed
_refine_ls_matrix_type full
_refine_ls_number_parameters 346
_refine_ls_number_reflns 6968
_refine_ls_number_restraints 0
_refine_ls_restrained_S_all 1.031
_refine_ls_R_factor_all 0.0429
_refine_ls_R_factor_gt 0.0294
_refine_ls_shift/su_max 0.002
_refine_ls_shift/su_mean 0.000
_refine_ls_structure_factor_coef Fsqd
_refine_ls_weighting_details 'calc w=1/[\s^2^(Fo^2^)+(0.0282P)^2^+5.5487P] where P=(Fo^2^+2Fc^2^)/3'
_refine_ls_weighting_scheme calc
_refine_ls_wR_factor_gt 0.0658
_refine_ls_wR_factor_ref 0.0726
_reflns_number_gt 5426
_reflns_number_total 6968
_reflns_threshold_expression >2sigma(I)
_cod_data_source_file om500577w_si_002.cif
_cod_data_source_block f:\oz305_~1\sad
_cod_depositor_comments
;
The following automatic conversions were performed:

'_symmetry_cell_setting' value 'Orthorhombic' changed to
'orthorhombic' according to
/usr/data/users/saulius/crontab/automatic-downloads/current/ACS/lib/dictionaries/cif_core.dic
dictionary named 'cif_core.dic' version 2.4.2 from 2011-04-26.

Automatic conversion script
Id: cif_fix_values 2827 2014-09-09 07:05:25Z andrius 
;
_cod_original_cell_volume 5994.8(10)
_cod_original_sg_symbol_H-M Pbca
_cod_database_code 4084706

loop_
_symmetry_equiv_pos_as_xyz
'x, y, z'
'-x+1/2, -y, z+1/2'
'x+1/2, -y+1/2, -z'
'-x, y+1/2, -z+1/2'
'-x, -y, -z'
'x-1/2, y, -z-1/2'
'-x-1/2, y-1/2, z'
'x, -y-1/2, z-1/2'

loop_
_atom_site_label
_atom_site_type_symbol
_atom_site_fract_x
_atom_site_fract_y
_atom_site_fract_z
_atom_site_U_iso_or_equiv
_atom_site_adp_type
_atom_site_occupancy
_atom_site_symmetry_multiplicity
_atom_site_calc_flag
_atom_site_refinement_flags
Rh1 Rh 0.900081(10) 0.252411(9) 0.376802(6) 0.01411(5) Uani 1 1 d .
P1 P 0.93035(4) 0.21786(3) 0.46469(2) 0.01837(11) Uani 1 1 d .
P2 P 0.81828(4) 0.26299(3) 0.29941(2) 0.01751(11) Uani 1 1 d .
O1 O 0.85706(10) 0.14326(9) 0.47792(6) 0.0215(3) Uani 1 1 d .
N1 N 0.97258(12) 0.36047(11) 0.36592(7) 0.0195(4) Uani 1 1 d .
C17 C 1.17753(15) 0.49297(14) 0.37752(9) 0.0256(5) Uani 1 1 d .
H11 H 1.1961 0.5468 0.3681 0.031 Uiso 1 1 calc R
O2 O 0.73531(10) 0.19536(9) 0.30450(6) 0.0222(3) Uani 1 1 d .
C19 C 0.89431(15) 0.29815(14) 0.51153(9) 0.0247(5) Uani 1 1 d .
H13 H 0.8883 0.2726 0.5475 0.030 Uiso 1 1 calc R
H41 H 0.9512(16) 0.3923(15) 0.3441(10) 0.025(7) Uiso 1 1 d .
C1 C 0.79810(13) 0.17195(12) 0.39121(8) 0.0169(4) Uani 1 1 d .
C13 C 1.05911(14) 0.38748(12) 0.37864(8) 0.0183(4) Uani 1 1 d .
C4 C 0.65957(15) 0.05478(13) 0.40890(9) 0.0247(5) Uani 1 1 d .
H2 H 0.6134 0.0148 0.4147 0.030 Uiso 1 1 calc R
C2 C 0.79108(14) 0.12849(12) 0.43876(8) 0.0191(4) Uani 1 1 d .
C3 C 0.72376(14) 0.07034(13) 0.44859(9) 0.0231(5) Uani 1 1 d .
H1 H 0.7216 0.0419 0.4816 0.028 Uiso 1 1 calc R
F1 F 1.15170(10) -0.00788(9) 0.27933(7) 0.0465(4) Uani 1 1 d .
C29 C 0.69140(15) 0.36800(14) 0.24696(9) 0.0288(5) Uani 1 1 d .
H37 H 0.6482 0.3221 0.2471 0.043 Uiso 1 1 calc R
H36 H 0.7270 0.3671 0.2139 0.043 Uiso 1 1 calc R
H35 H 0.6575 0.4197 0.2493 0.043 Uiso 1 1 calc R
C28 C 0.75608(15) 0.36054(13) 0.29457(8) 0.0215(4) Uani 1 1 d .
H34 H 0.8026 0.4052 0.2915 0.026 Uiso 1 1 calc R
C11 C 1.11632(15) 0.12822(14) 0.30109(9) 0.0264(5) Uani 1 1 d .
H6 H 1.1720 0.1456 0.2852 0.032 Uiso 1 1 calc R
C18 C 1.08965(14) 0.46729(13) 0.36569(8) 0.0216(4) Uani 1 1 d .
H12 H 1.0489 0.5041 0.3485 0.026 Uiso 1 1 calc R
C14 C 1.12256(14) 0.33650(13) 0.40451(8) 0.0220(4) Uani 1 1 d .
H8 H 1.1049 0.2825 0.4141 0.026 Uiso 1 1 calc R
C5 C 0.66227(15) 0.09694(13) 0.36094(9) 0.0239(5) Uani 1 1 d .
H3 H 0.6181 0.0867 0.3340 0.029 Uiso 1 1 calc R
C10 C 1.09300(15) 0.04710(14) 0.30214(10) 0.0298(5) Uani 1 1 d .
C8 C 0.95359(15) 0.07623(13) 0.34711(9) 0.0254(5) Uani 1 1 d .
H4 H 0.8980 0.0581 0.3627 0.030 Uiso 1 1 calc R
C15 C 1.21026(15) 0.36307(14) 0.41632(9) 0.0267(5) Uani 1 1 d .
H9 H 1.2514 0.3270 0.4338 0.032 Uiso 1 1 calc R
C25 C 0.85796(15) 0.24142(13) 0.23144(8) 0.0240(5) Uani 1 1 d .
H27 H 0.8055 0.2525 0.2069 0.029 Uiso 1 1 calc R
C7 C 0.97435(14) 0.15941(12) 0.34689(8) 0.0186(4) Uani 1 1 d .
C23 C 1.06720(16) 0.09853(14) 0.46440(10) 0.0314(5) Uani 1 1 d .
H23 H 1.1191 0.0737 0.4831 0.047 Uiso 1 1 calc R
H22 H 1.0867 0.1161 0.4289 0.047 Uiso 1 1 calc R
H21 H 1.0178 0.0583 0.4611 0.047 Uiso 1 1 calc R
C6 C 0.73104(14) 0.15438(12) 0.35328(8) 0.0191(4) Uani 1 1 d .
C26 C 0.88723(17) 0.15247(14) 0.22246(9) 0.0311(5) Uani 1 1 d .
H30 H 0.8978 0.1433 0.1844 0.047 Uiso 1 1 calc R
H28 H 0.8389 0.1156 0.2350 0.047 Uiso 1 1 calc R
H29 H 0.9438 0.1416 0.2422 0.047 Uiso 1 1 calc R
C24 C 1.01629(18) 0.14882(17) 0.55424(9) 0.0373(6) Uani 1 1 d .
H24 H 0.9622 0.1135 0.5566 0.056 Uiso 1 1 calc R
H26 H 1.0062 0.1984 0.5754 0.056 Uiso 1 1 calc R
H25 H 1.0698 0.1194 0.5679 0.056 Uiso 1 1 calc R
C12 C 1.05699(14) 0.18434(13) 0.32370(8) 0.0219(4) Uani 1 1 d .
H7 H 1.0726 0.2408 0.3235 0.026 Uiso 1 1 calc R
C20 C 0.80087(17) 0.33270(15) 0.49602(10) 0.0328(5) Uani 1 1 d .
H16 H 0.7786 0.3687 0.5244 0.049 Uiso 1 1 calc R
H14 H 0.7576 0.2876 0.4908 0.049 Uiso 1 1 calc R
H15 H 0.8066 0.3640 0.4629 0.049 Uiso 1 1 calc R
C30 C 0.70403(17) 0.37362(15) 0.34680(9) 0.0330(5) Uani 1 1 d .
H38 H 0.6749 0.4277 0.3464 0.049 Uiso 1 1 calc R
H39 H 0.7468 0.3703 0.3767 0.049 Uiso 1 1 calc R
H40 H 0.6570 0.3312 0.3506 0.049 Uiso 1 1 calc R
C16 C 1.23900(16) 0.44133(15) 0.40300(9) 0.0292(5) Uani 1 1 d .
H10 H 1.2993 0.4592 0.4111 0.035 Uiso 1 1 calc R
C21 C 0.96589(18) 0.36617(16) 0.51535(11) 0.0382(6) Uani 1 1 d .
H17 H 0.9763 0.3896 0.4800 0.057 Uiso 1 1 calc R
H18 H 1.0234 0.3435 0.5290 0.057 Uiso 1 1 calc R
H19 H 0.9439 0.4090 0.5395 0.057 Uiso 1 1 calc R
C9 C 1.01303(16) 0.01938(14) 0.32479(10) 0.0314(5) Uani 1 1 d .
H5 H 0.9988 -0.0374 0.3252 0.038 Uiso 1 1 calc R
C22 C 1.03293(15) 0.17272(14) 0.49578(9) 0.0247(5) Uani 1 1 d .
H20 H 1.0823 0.2151 0.4952 0.030 Uiso 1 1 calc R
C27 C 0.93447(19) 0.30109(16) 0.21659(10) 0.0381(6) Uani 1 1 d .
H31 H 0.9865 0.2933 0.2407 0.057 Uiso 1 1 calc R
H32 H 0.9120 0.3574 0.2197 0.057 Uiso 1 1 calc R
H33 H 0.9540 0.2908 0.1799 0.057 Uiso 1 1 calc R

loop_
_atom_site_aniso_label
_atom_site_aniso_U_11
_atom_site_aniso_U_22
_atom_site_aniso_U_33
_atom_site_aniso_U_23
_atom_site_aniso_U_13
_atom_site_aniso_U_12
Rh1 0.01223(8) 0.01418(8) 0.01591(8) -0.00033(6) 0.00007(6) -0.00115(6)
P1 0.0156(2) 0.0224(3) 0.0171(2) -0.0001(2) -0.0006(2) -0.0014(2)
P2 0.0158(2) 0.0199(3) 0.0169(2) 0.0009(2) -0.0001(2) -0.00233(19)
O1 0.0188(7) 0.0269(8) 0.0187(7) 0.0038(6) -0.0007(6) -0.0048(6)
N1 0.0187(9) 0.0168(9) 0.0229(9) 0.0023(7) -0.0029(7) -0.0002(7)
C17 0.0273(12) 0.0229(11) 0.0266(12) -0.0012(9) 0.0009(9) -0.0092(9)
O2 0.0217(8) 0.0251(8) 0.0196(7) 0.0039(6) -0.0034(6) -0.0067(6)
C19 0.0252(12) 0.0295(12) 0.0194(11) -0.0038(9) -0.0004(9) -0.0010(9)
C1 0.0148(9) 0.0162(9) 0.0196(10) -0.0015(7) 0.0020(8) 0.0001(8)
C13 0.0198(10) 0.0185(10) 0.0168(10) -0.0026(8) 0.0027(8) -0.0016(8)
C4 0.0220(11) 0.0232(11) 0.0288(12) 0.0005(9) 0.0034(9) -0.0080(9)
C2 0.0164(10) 0.0213(10) 0.0196(10) -0.0030(8) -0.0007(8) 0.0012(8)
C3 0.0238(11) 0.0226(11) 0.0229(11) 0.0032(8) 0.0049(9) -0.0033(9)
F1 0.0361(8) 0.0325(8) 0.0710(11) -0.0162(8) 0.0236(8) 0.0061(7)
C29 0.0227(11) 0.0351(13) 0.0286(12) 0.0046(10) -0.0064(10) 0.0028(9)
C28 0.0201(10) 0.0225(10) 0.0219(10) 0.0026(8) -0.0009(9) 0.0000(8)
C11 0.0205(11) 0.0306(12) 0.0279(12) -0.0014(10) 0.0079(9) -0.0019(9)
C18 0.0225(11) 0.0203(11) 0.0220(11) 0.0005(8) 0.0004(8) -0.0017(8)
C14 0.0219(11) 0.0221(11) 0.0219(11) 0.0032(8) -0.0004(9) -0.0041(8)
C5 0.0204(11) 0.0257(11) 0.0256(11) -0.0024(9) 0.0000(9) -0.0055(9)
C10 0.0237(12) 0.0275(12) 0.0382(14) -0.0096(10) 0.0075(10) 0.0066(9)
C8 0.0208(11) 0.0239(11) 0.0315(12) -0.0032(9) 0.0074(9) -0.0021(9)
C15 0.0234(11) 0.0339(12) 0.0228(11) 0.0034(9) -0.0050(9) -0.0001(9)
C25 0.0250(11) 0.0301(12) 0.0170(10) -0.0015(8) 0.0012(9) 0.0001(9)
C7 0.0172(10) 0.0210(10) 0.0176(10) -0.0003(8) 0.0006(8) 0.0011(8)
C23 0.0277(12) 0.0317(13) 0.0349(13) 0.0069(10) -0.0019(10) 0.0068(10)
C6 0.0193(10) 0.0199(10) 0.0183(10) -0.0001(8) 0.0011(8) 0.0006(8)
C26 0.0369(14) 0.0317(13) 0.0246(12) -0.0084(10) -0.0013(10) 0.0026(10)
C24 0.0331(14) 0.0532(16) 0.0256(13) 0.0096(11) -0.0067(10) 0.0031(12)
C12 0.0205(11) 0.0225(11) 0.0226(11) -0.0003(8) 0.0026(9) -0.0017(8)
C20 0.0320(13) 0.0354(13) 0.0312(13) -0.0091(10) 0.0014(11) 0.0074(11)
C30 0.0367(14) 0.0347(13) 0.0275(12) 0.0016(10) 0.0027(11) 0.0144(11)
C16 0.0229(11) 0.0372(13) 0.0276(12) 0.0004(10) -0.0043(10) -0.0099(10)
C21 0.0352(14) 0.0409(15) 0.0386(14) -0.0195(12) 0.0058(11) -0.0099(12)
C9 0.0299(13) 0.0171(11) 0.0471(15) -0.0067(10) 0.0082(11) -0.0017(9)
C22 0.0194(11) 0.0311(12) 0.0235(11) 0.0041(9) -0.0034(9) -0.0001(9)
C27 0.0428(15) 0.0376(14) 0.0341(14) 0.0023(11) 0.0173(12) -0.0046(12)

loop_
_atom_type_symbol
_atom_type_description
_atom_type_scat_dispersion_real
_atom_type_scat_dispersion_imag
_atom_type_scat_source
C C 0.0033 0.0016 'International Tables Vol C Tables 4.2.6.8 and 6.1.1.4'
H H 0.0000 0.0000 'International Tables Vol C Tables 4.2.6.8 and 6.1.1.4'
N N 0.0061 0.0033 'International Tables Vol C Tables 4.2.6.8 and 6.1.1.4'
O O 0.0106 0.0060 'International Tables Vol C Tables 4.2.6.8 and 6.1.1.4'
F F 0.0171 0.0103 'International Tables Vol C Tables 4.2.6.8 and 6.1.1.4'
P P 0.1023 0.0942 'International Tables Vol C Tables 4.2.6.8 and 6.1.1.4'
Rh Rh -1.1178 0.9187 'International Tables Vol C Tables 4.2.6.8 and 6.1.1.4'

loop_
_geom_angle_atom_site_label_1
_geom_angle_atom_site_label_2
_geom_angle_atom_site_label_3
_geom_angle
C7 Rh1 C1 88.50(8)
C7 Rh1 N1 108.49(8)
C1 Rh1 N1 162.38(8)
C7 Rh1 P2 91.21(6)
C1 Rh1 P2 79.40(6)
N1 Rh1 P2 95.19(5)
C7 Rh1 P1 93.97(6)
C1 Rh1 P1 79.16(6)
N1 Rh1 P1 103.57(5)
P2 Rh1 P1 157.79(2)
O1 P1 C19 102.17(9)
O1 P1 C22 98.43(9)
C19 P1 C22 104.27(10)
O1 P1 Rh1 104.27(5)
C19 P1 Rh1 112.40(8)
C22 P1 Rh1 130.92(7)
O2 P2 C25 100.15(9)
O2 P2 C28 102.87(9)
C25 P2 C28 105.10(10)
O2 P2 Rh1 105.55(5)
C25 P2 Rh1 127.62(8)
C28 P2 Rh1 112.32(7)
C2 O1 P1 115.57(12)
C13 N1 Rh1 135.26(15)
C18 C17 C16 121.0(2)
C6 O2 P2 115.00(12)
C20 C19 C21 111.0(2)
C20 C19 P1 110.85(15)
C21 C19 P1 111.24(15)
C2 C1 C6 115.39(18)
C2 C1 Rh1 122.65(15)
C6 C1 Rh1 121.94(15)
N1 C13 C14 121.57(19)
N1 C13 C18 122.09(19)
C14 C13 C18 116.33(19)
C5 C4 C3 120.8(2)
C3 C2 C1 123.55(19)
C3 C2 O1 118.74(18)
C1 C2 O1 117.69(17)
C2 C3 C4 118.31(19)
C29 C28 C30 110.63(18)
C29 C28 P2 115.23(15)
C30 C28 P2 108.04(14)
C10 C11 C12 118.5(2)
C17 C18 C13 121.5(2)
C15 C14 C13 121.6(2)
C6 C5 C4 118.4(2)
F1 C10 C11 118.1(2)
F1 C10 C9 119.3(2)
C11 C10 C9 122.5(2)
C9 C8 C7 121.0(2)
C14 C15 C16 121.2(2)
C27 C25 C26 111.37(19)
C27 C25 P2 109.59(16)
C26 C25 P2 114.01(16)
C8 C7 C12 118.22(19)
C8 C7 Rh1 128.15(16)
C12 C7 Rh1 113.63(15)
C5 C6 C1 123.52(19)
C5 C6 O2 118.51(18)
C1 C6 O2 117.94(18)
C11 C12 C7 121.2(2)
C15 C16 C17 118.4(2)
C10 C9 C8 118.5(2)
C23 C22 C24 110.05(19)
C23 C22 P1 111.35(15)
C24 C22 P1 112.17(16)

loop_
_geom_bond_atom_site_label_1
_geom_bond_atom_site_label_2
_geom_bond_distance
Rh1 C7 2.012(2)
Rh1 C1 2.019(2)
Rh1 N1 2.0762(18)
Rh1 P2 2.2891(6)
Rh1 P1 2.3218(6)
P1 O1 1.6556(15)
P1 C19 1.839(2)
P1 C22 1.844(2)
P2 O2 1.6448(15)
P2 C25 1.838(2)
P2 C28 1.838(2)
O1 C2 1.398(2)
N1 C13 1.376(3)
C17 C18 1.383(3)
C17 C16 1.388(3)
O2 C6 1.398(2)
C19 C20 1.528(3)
C19 C21 1.529(3)
C1 C2 1.393(3)
C1 C6 1.397(3)
C13 C14 1.405(3)
C13 C18 1.415(3)
C4 C5 1.389(3)
C4 C3 1.392(3)
C2 C3 1.389(3)
F1 C10 1.367(2)
C29 C28 1.530(3)
C28 C30 1.532(3)
C11 C10 1.368(3)
C11 C12 1.383(3)
C14 C15 1.385(3)
C5 C6 1.388(3)
C10 C9 1.376(3)
C8 C9 1.389(3)
C8 C7 1.392(3)
C15 C16 1.386(3)
C25 C27 1.529(3)
C25 C26 1.531(3)
C7 C12 1.401(3)
C23 C22 1.530(3)
C24 C22 1.539(3)

loop_
_geom_torsion_atom_site_label_1
_geom_torsion_atom_site_label_2
_geom_torsion_atom_site_label_3
_geom_torsion_atom_site_label_4
_geom_torsion
C7 Rh1 P1 O1 -81.16(8)
C1 Rh1 P1 O1 6.55(8)
N1 Rh1 P1 O1 168.73(8)
P2 Rh1 P1 O1 21.90(8)
C7 Rh1 P1 C19 168.96(10)
C1 Rh1 P1 C19 -103.34(10)
N1 Rh1 P1 C19 58.85(9)
P2 Rh1 P1 C19 -87.99(9)
C7 Rh1 P1 C22 33.72(12)
C1 Rh1 P1 C22 121.42(12)
N1 Rh1 P1 C22 -76.39(11)
P2 Rh1 P1 C22 136.77(10)
C7 Rh1 P2 O2 84.88(8)
C1 Rh1 P2 O2 -3.36(8)
N1 Rh1 P2 O2 -166.43(8)
P1 Rh1 P2 O2 -18.70(9)
C7 Rh1 P2 C25 -31.56(11)
C1 Rh1 P2 C25 -119.80(11)
N1 Rh1 P2 C25 77.13(10)
P1 Rh1 P2 C25 -135.14(10)
C7 Rh1 P2 C28 -163.77(9)
C1 Rh1 P2 C28 107.98(9)
N1 Rh1 P2 C28 -55.08(9)
P1 Rh1 P2 C28 92.65(9)
C19 P1 O1 C2 108.86(15)
C22 P1 O1 C2 -144.47(14)
Rh1 P1 O1 C2 -8.34(14)
C7 Rh1 N1 C13 -54.0(2)
C1 Rh1 N1 C13 141.9(2)
P2 Rh1 N1 C13 -147.06(19)
P1 Rh1 N1 C13 44.9(2)
C25 P2 O2 C6 137.98(14)
C28 P2 O2 C6 -113.81(14)
Rh1 P2 O2 C6 4.08(14)
O1 P1 C19 C20 -68.82(17)
C22 P1 C19 C20 -170.92(16)
Rh1 P1 C19 C20 42.38(18)
O1 P1 C19 C21 167.12(17)
C22 P1 C19 C21 65.02(19)
Rh1 P1 C19 C21 -81.68(17)
C7 Rh1 C1 C2 89.29(17)
N1 Rh1 C1 C2 -105.8(3)
P2 Rh1 C1 C2 -179.19(17)
P1 Rh1 C1 C2 -5.03(15)
C7 Rh1 C1 C6 -88.80(17)
N1 Rh1 C1 C6 76.1(3)
P2 Rh1 C1 C6 2.72(15)
P1 Rh1 C1 C6 176.88(17)
Rh1 N1 C13 C14 1.4(3)
Rh1 N1 C13 C18 -179.70(15)
C6 C1 C2 C3 1.0(3)
Rh1 C1 C2 C3 -177.16(16)
C6 C1 C2 O1 179.44(17)
Rh1 C1 C2 O1 1.2(3)
P1 O1 C2 C3 -175.96(15)
P1 O1 C2 C1 5.6(2)
C1 C2 C3 C4 -0.2(3)
O1 C2 C3 C4 -178.62(19)
C5 C4 C3 C2 -0.7(3)
O2 P2 C28 C29 -60.38(17)
C25 P2 C28 C29 44.03(18)
Rh1 P2 C28 C29 -173.39(14)
O2 P2 C28 C30 63.89(16)
C25 P2 C28 C30 168.30(16)
Rh1 P2 C28 C30 -49.12(17)
C16 C17 C18 C13 -0.5(3)
N1 C13 C18 C17 -178.37(19)
C14 C13 C18 C17 0.6(3)
N1 C13 C14 C15 178.6(2)
C18 C13 C14 C15 -0.4(3)
C3 C4 C5 C6 0.7(3)
C12 C11 C10 F1 179.5(2)
C12 C11 C10 C9 0.0(4)
C13 C14 C15 C16 0.0(3)
O2 P2 C25 C27 177.54(16)
C28 P2 C25 C27 71.12(18)
Rh1 P2 C25 C27 -63.67(19)
O2 P2 C25 C26 -56.88(18)
C28 P2 C25 C26 -163.29(16)
Rh1 P2 C25 C26 61.92(19)
C9 C8 C7 C12 -0.2(3)
C9 C8 C7 Rh1 -179.67(18)
C1 Rh1 C7 C8 -7.0(2)
N1 Rh1 C7 C8 177.76(19)
P2 Rh1 C7 C8 -86.4(2)
P1 Rh1 C7 C8 72.0(2)
C1 Rh1 C7 C12 173.51(16)
N1 Rh1 C7 C12 -1.74(17)
P2 Rh1 C7 C12 94.14(15)
P1 Rh1 C7 C12 -107.47(15)
C4 C5 C6 C1 0.2(3)
C4 C5 C6 O2 178.36(19)
C2 C1 C6 C5 -1.0(3)
Rh1 C1 C6 C5 177.17(16)
C2 C1 C6 O2 -179.18(17)
Rh1 C1 C6 O2 -1.0(3)
P2 O2 C6 C5 179.31(15)
P2 O2 C6 C1 -2.5(2)
C10 C11 C12 C7 -0.5(3)
C8 C7 C12 C11 0.6(3)
Rh1 C7 C12 C11 -179.86(17)
C14 C15 C16 C17 0.2(3)
C18 C17 C16 C15 0.1(3)
F1 C10 C9 C8 -179.1(2)
C11 C10 C9 C8 0.4(4)
C7 C8 C9 C10 -0.3(4)
O1 P1 C22 C23 69.62(16)
C19 P1 C22 C23 174.55(16)
Rh1 P1 C22 C23 -47.7(2)
O1 P1 C22 C24 -54.22(18)
C19 P1 C22 C24 50.71(19)
Rh1 P1 C22 C24 -171.49(13)
